data_7109690
loop_
_publ_author_name
'Kanishka Epa'
'Christer B. Aakeroy'
'John Desper'
'Sundeep Rayat'
'Kusum Lata Chandra'
'Aurora J. Cruz-Cabeza'

_publ_section_title
;
 Controlling molecular tautomerism through supramolecular selectivity
;
_journal_name_full Chem.Commun.
_journal_page_first 7929
_journal_paper_doi 10.1039/c3cc43935f
_journal_volume 49
_journal_year 2013
_chemical_formula_moiety
;
(C6 H5 N3) (C6 F4 I2)
;
_chemical_formula_sum 'C12 H5 F4 I2 N3'
_chemical_formula_weight 520.99
_chemical_name_systematic
;
KEDP5 3H-imidazo[4,5-b]pyridine, 1,4-diiodotetrafluorobenzene
;
_space_group_IT_number 14
_symmetry_cell_setting monoclinic
_symmetry_space_group_name_Hall '-P 2ybc'
_symmetry_space_group_name_H-M 'P 1 21/c 1'
_atom_sites_solution_hydrogens geom
_atom_sites_solution_primary direct
_atom_sites_solution_secondary difmap
_audit_creation_method SHELXL-97
_cell_angle_alpha 90.00
_cell_angle_beta 105.229(2)
_cell_angle_gamma 90.00
_cell_formula_units_Z 8
_cell_length_a 13.0356(7)
_cell_length_b 23.2353(13)
_cell_length_c 9.7061(6)
_cell_measurement_reflns_used 9951
_cell_measurement_temperature 120(2)
_cell_measurement_theta_max 31.70
_cell_measurement_theta_min 2.34
_cell_volume 2836.6(3)
_computing_cell_refinement 'Bruker SAINT'
_computing_data_collection 'Bruker APEX2'
_computing_data_reduction 'Bruker SAINT'
_computing_molecular_graphics 'Bruker SHELXTL'
_computing_publication_material 'Bruker SHELXTL'
_computing_structure_refinement 'SHELXL-97 (Sheldrick, 2008)'
_computing_structure_solution 'SHELXS-97 (Sheldrick, 2008)'
_diffrn_ambient_temperature 120(2)
_diffrn_measured_fraction_theta_full 0.974
_diffrn_measured_fraction_theta_max 0.901
_diffrn_measurement_device_type 'Bruker APEX-II CCD'
_diffrn_measurement_method '\f and \w scans'
_diffrn_radiation_monochromator graphite
_diffrn_radiation_source 'fine-focus sealed tube'
_diffrn_radiation_type MoK\a
_diffrn_radiation_wavelength 0.71073
_diffrn_reflns_av_R_equivalents 0.0380
_diffrn_reflns_av_sigmaI/netI 0.0440
_diffrn_reflns_limit_h_max 18
_diffrn_reflns_limit_h_min -19
_diffrn_reflns_limit_k_max 29
_diffrn_reflns_limit_k_min -34
_diffrn_reflns_limit_l_max 13
_diffrn_reflns_limit_l_min -13
_diffrn_reflns_number 25846
_diffrn_reflns_theta_full 30.00
_diffrn_reflns_theta_max 31.76
_diffrn_reflns_theta_min 1.62
_exptl_absorpt_coefficient_mu 4.475
_exptl_absorpt_correction_T_max 0.8413
_exptl_absorpt_correction_T_min 0.4997
_exptl_absorpt_correction_type multi-scan
_exptl_absorpt_process_details SADABS
_exptl_crystal_colour bronze
_exptl_crystal_density_diffrn 2.440
_exptl_crystal_density_method 'not measured'
_exptl_crystal_description prism
_exptl_crystal_F_000 1920
_exptl_crystal_size_max 0.18
_exptl_crystal_size_mid 0.12
_exptl_crystal_size_min 0.04
_refine_diff_density_max 4.412
_refine_diff_density_min -1.447
_refine_diff_density_rms 0.287
_refine_ls_extinction_method none
_refine_ls_goodness_of_fit_ref 1.065
_refine_ls_hydrogen_treatment constr
_refine_ls_matrix_type full
_refine_ls_number_parameters 379
_refine_ls_number_reflns 8706
_refine_ls_number_restraints 0
_refine_ls_restrained_S_all 1.065
_refine_ls_R_factor_all 0.0726
_refine_ls_R_factor_gt 0.0536
_refine_ls_shift/su_max 0.001
_refine_ls_shift/su_mean 0.000
_refine_ls_structure_factor_coef Fsqd
_refine_ls_weighting_details 'calc w=1/[\s^2^(Fo^2^)+(0.0800P)^2^+20.0000P] where P=(Fo^2^+2Fc^2^)/3'
_refine_ls_weighting_scheme calc
_refine_ls_wR_factor_gt 0.1471
_refine_ls_wR_factor_ref 0.1578
_reflns_number_gt 6561
_reflns_number_total 8706
_reflns_threshold_expression >2sigma(I)
_cod_data_source_file c3cc43935f.txt
_cod_data_source_block ke1201m
_cod_original_sg_symbol_H-M P2(1)/c
_cod_database_code 7109690

loop_
_symmetry_equiv_pos_as_xyz
'x, y, z'
'-x, y+1/2, -z+1/2'
'-x, -y, -z'
'x, -y-1/2, z-1/2'

loop_
_atom_site_label
_atom_site_type_symbol
_atom_site_fract_x
_atom_site_fract_y
_atom_site_fract_z
_atom_site_U_iso_or_equiv
_atom_site_adp_type
_atom_site_occupancy
_atom_site_symmetry_multiplicity
_atom_site_calc_flag
_atom_site_refinement_flags
N11 N 0.4650(5) 0.0723(2) 0.3356(7) 0.0290(12) Uani 1 1 d .
C12 C 0.3969(5) 0.0509(3) 0.4015(8) 0.0278(14) Uani 1 1 d .
H12 H 0.3872 0.0108 0.4124 0.033 Uiso 1 1 calc R
N13 N 0.3419(4) 0.0918(2) 0.4525(7) 0.0251(11) Uani 1 1 d .
H13 H 0.2928 0.0860 0.4983 0.030 Uiso 1 1 calc R
C14 C 0.3780(5) 0.1438(3) 0.4188(7) 0.0226(12) Uani 1 1 d .
N15 N 0.3483(4) 0.1957(2) 0.4509(6) 0.0248(11) Uani 1 1 d .
C16 C 0.3977(6) 0.2392(3) 0.4028(9) 0.0288(15) Uani 1 1 d .
H16 H 0.3808 0.2774 0.4241 0.035 Uiso 1 1 calc R
C17 C 0.4714(6) 0.2320(3) 0.3244(9) 0.0323(16) Uani 1 1 d .
H17 H 0.5014 0.2649 0.2919 0.039 Uiso 1 1 calc R
C18 C 0.5022(6) 0.1774(3) 0.2923(8) 0.0302(15) Uani 1 1 d .
H18 H 0.5535 0.1719 0.2397 0.036 Uiso 1 1 calc R
C19 C 0.4535(5) 0.1310(3) 0.3418(8) 0.0241(12) Uani 1 1 d .
N21 N 0.0836(5) 0.2107(2) 0.7487(7) 0.0260(12) Uani 1 1 d .
C22 C 0.1552(6) 0.2317(3) 0.6902(8) 0.0282(14) Uani 1 1 d .
H22 H 0.1736 0.2714 0.6951 0.034 Uiso 1 1 calc R
N23 N 0.2012(4) 0.1924(2) 0.6220(7) 0.0251(11) Uani 1 1 d .
H23 H 0.2512 0.1987 0.5781 0.030 Uiso 1 1 calc R
C24 C 0.1538(5) 0.1407(3) 0.6354(8) 0.0241(13) Uani 1 1 d .
N25 N 0.1758(4) 0.0896(2) 0.5901(7) 0.0236(11) Uani 1 1 d .
C26 C 0.1153(5) 0.0464(3) 0.6193(8) 0.0252(13) Uani 1 1 d .
H26 H 0.1243 0.0091 0.5842 0.030 Uiso 1 1 calc R
C27 C 0.0408(6) 0.0533(3) 0.6975(8) 0.0272(14) Uani 1 1 d .
H27 H 0.0023 0.0208 0.7166 0.033 Uiso 1 1 calc R
C28 C 0.0220(5) 0.1075(3) 0.7485(8) 0.0268(13) Uani 1 1 d .
H28 H -0.0280 0.1131 0.8031 0.032 Uiso 1 1 calc R
C29 C 0.0802(5) 0.1525(3) 0.7148(7) 0.0224(12) Uani 1 1 d .
C31 C 0.6945(5) -0.0185(3) 0.0759(8) 0.0228(12) Uani 1 1 d .
I1 I 0.59881(3) 0.019526(17) 0.19333(5) 0.02427(11) Uani 1 1 d .
C32 C 0.7681(5) 0.0139(3) 0.0290(7) 0.0225(12) Uani 1 1 d .
F32 F 0.7784(3) 0.07040(16) 0.0567(5) 0.0292(9) Uani 1 1 d .
C33 C 0.8287(5) -0.0108(3) -0.0525(8) 0.0233(13) Uani 1 1 d .
F33 F 0.8964(3) 0.02296(16) -0.0982(5) 0.0308(9) Uani 1 1 d .
C34 C 0.8241(5) -0.0685(3) -0.0814(7) 0.0230(12) Uani 1 1 d .
I2 I 0.92603(4) -0.106872(18) -0.18768(5) 0.02763(12) Uani 1 1 d .
C35 C 0.7531(5) -0.1012(3) -0.0323(8) 0.0240(13) Uani 1 1 d .
F35 F 0.7453(3) -0.15821(16) -0.0549(5) 0.0303(9) Uani 1 1 d .
C36 C 0.6891(5) -0.0763(3) 0.0437(8) 0.0255(13) Uani 1 1 d .
F36 F 0.6220(3) -0.11001(16) 0.0906(5) 0.0323(10) Uani 1 1 d .
C41 C -0.1743(5) 0.3052(3) 0.9535(7) 0.0231(12) Uani 1 1 d .
I3 I -0.06454(3) 0.267121(17) 0.85852(5) 0.02455(11) Uani 1 1 d .
C42 C -0.2375(6) 0.2719(2) 1.0163(8) 0.0270(14) Uani 1 1 d .
F42 F -0.2391(3) 0.21468(16) 1.0009(5) 0.0324(10) Uani 1 1 d .
C43 C -0.3017(5) 0.2961(3) 1.0938(8) 0.0239(12) Uani 1 1 d .
F43 F -0.3593(3) 0.26161(17) 1.1527(5) 0.0315(9) Uani 1 1 d .
C44 C -0.3040(5) 0.3551(3) 1.1110(8) 0.0237(12) Uani 1 1 d .
I4 I -0.39844(3) 0.391302(18) 1.23066(5) 0.02741(12) Uani 1 1 d .
C45 C -0.2423(5) 0.3885(2) 1.0477(8) 0.0239(13) Uani 1 1 d .
F45 F -0.2403(3) 0.44630(16) 1.0644(5) 0.0297(9) Uani 1 1 d .
C46 C -0.1796(5) 0.3641(3) 0.9681(8) 0.0249(13) Uani 1 1 d .
F46 F -0.1200(3) 0.39921(16) 0.9114(5) 0.0313(9) Uani 1 1 d .

loop_
_atom_site_aniso_label
_atom_site_aniso_U_11
_atom_site_aniso_U_22
_atom_site_aniso_U_33
_atom_site_aniso_U_23
_atom_site_aniso_U_13
_atom_site_aniso_U_12
N11 0.031(3) 0.020(2) 0.042(4) -0.004(2) 0.021(3) 0.002(2)
C12 0.032(3) 0.015(2) 0.044(4) -0.005(3) 0.024(3) -0.002(2)
N13 0.025(3) 0.019(2) 0.037(3) -0.001(2) 0.018(2) -0.0004(18)
C14 0.026(3) 0.019(2) 0.026(3) -0.001(2) 0.013(3) -0.001(2)
N15 0.027(3) 0.019(2) 0.033(3) 0.005(2) 0.017(2) 0.0029(19)
C16 0.033(3) 0.014(2) 0.044(4) 0.005(3) 0.019(3) 0.001(2)
C17 0.038(4) 0.023(3) 0.044(4) 0.009(3) 0.024(3) -0.003(3)
C18 0.030(3) 0.031(3) 0.037(4) 0.001(3) 0.021(3) -0.004(3)
C19 0.024(3) 0.024(3) 0.028(3) 0.000(2) 0.012(3) 0.002(2)
N21 0.033(3) 0.023(2) 0.029(3) 0.000(2) 0.020(3) 0.004(2)
C22 0.037(4) 0.019(3) 0.036(4) -0.001(3) 0.021(3) 0.004(2)
N23 0.027(3) 0.018(2) 0.036(3) -0.001(2) 0.019(3) 0.0001(19)
C24 0.022(3) 0.020(3) 0.036(4) 0.007(2) 0.016(3) 0.004(2)
N25 0.029(3) 0.018(2) 0.029(3) 0.003(2) 0.017(2) 0.0025(18)
C26 0.027(3) 0.021(3) 0.032(4) 0.000(2) 0.016(3) 0.000(2)
C27 0.032(3) 0.023(3) 0.031(4) 0.005(3) 0.018(3) 0.000(2)
C28 0.027(3) 0.027(3) 0.033(4) 0.002(3) 0.018(3) 0.000(2)
C29 0.023(3) 0.022(3) 0.028(3) 0.003(2) 0.017(3) 0.003(2)
C31 0.020(3) 0.023(3) 0.028(3) 0.001(2) 0.012(3) 0.002(2)
I1 0.0255(2) 0.02234(18) 0.0295(2) -0.00196(15) 0.01527(17) 0.00134(14)
C32 0.024(3) 0.022(3) 0.026(3) 0.003(2) 0.014(3) 0.005(2)
F32 0.036(2) 0.0177(16) 0.039(2) -0.0028(16) 0.0193(19) -0.0001(14)
C33 0.025(3) 0.021(3) 0.030(3) 0.001(2) 0.018(3) -0.001(2)
F33 0.038(2) 0.0221(17) 0.042(3) 0.0002(17) 0.027(2) -0.0039(15)
C34 0.022(3) 0.025(3) 0.026(3) -0.002(2) 0.012(3) 0.000(2)
I2 0.0301(2) 0.0252(2) 0.0343(3) -0.00390(17) 0.02037(19) -0.00032(15)
C35 0.026(3) 0.017(2) 0.035(4) 0.002(2) 0.019(3) 0.006(2)
F35 0.037(2) 0.0167(16) 0.044(3) 0.0004(16) 0.023(2) 0.0008(14)
C36 0.025(3) 0.021(3) 0.036(4) 0.005(3) 0.018(3) 0.001(2)
F36 0.034(2) 0.0238(18) 0.048(3) 0.0000(17) 0.028(2) -0.0021(15)
C41 0.023(3) 0.019(3) 0.030(3) -0.004(2) 0.012(3) -0.001(2)
I3 0.0260(2) 0.02249(18) 0.0293(2) -0.00325(16) 0.01446(17) -0.00024(14)
C42 0.033(3) 0.013(2) 0.038(4) -0.004(2) 0.014(3) -0.003(2)
F42 0.040(2) 0.0159(16) 0.049(3) -0.0021(17) 0.025(2) -0.0019(15)
C43 0.022(3) 0.026(3) 0.028(3) 0.000(3) 0.013(3) -0.004(2)
F43 0.033(2) 0.0249(18) 0.045(3) 0.0006(17) 0.024(2) -0.0051(15)
C44 0.025(3) 0.021(3) 0.030(3) -0.002(2) 0.014(3) 0.002(2)
I4 0.0297(2) 0.0247(2) 0.0334(3) -0.00097(16) 0.01804(19) 0.00184(14)
C45 0.028(3) 0.016(2) 0.030(4) 0.002(2) 0.013(3) 0.001(2)
F45 0.034(2) 0.0167(16) 0.044(3) -0.0004(16) 0.0189(19) -0.0004(14)
C46 0.024(3) 0.023(3) 0.032(4) 0.001(3) 0.014(3) -0.004(2)
F46 0.038(2) 0.0213(17) 0.043(3) 0.0000(17) 0.026(2) -0.0036(15)

loop_
_atom_type_symbol
_atom_type_description
_atom_type_scat_dispersion_real
_atom_type_scat_dispersion_imag
_atom_type_scat_source
C C 0.0033 0.0016 'International Tables Vol C Tables 4.2.6.8 and 6.1.1.4'
H H 0.0000 0.0000 'International Tables Vol C Tables 4.2.6.8 and 6.1.1.4'
N N 0.0061 0.0033 'International Tables Vol C Tables 4.2.6.8 and 6.1.1.4'
F F 0.0171 0.0103 'International Tables Vol C Tables 4.2.6.8 and 6.1.1.4'
I I -0.4742 1.8119 'International Tables Vol C Tables 4.2.6.8 and 6.1.1.4'

loop_
_geom_angle_atom_site_label_1
_geom_angle_atom_site_label_2
_geom_angle_atom_site_label_3
_geom_angle
C12 N11 C19 104.8(5)
N11 C12 N13 113.6(5)
N11 C12 H12 123.2
N13 C12 H12 123.2
C12 N13 C14 106.5(5)
C12 N13 H13 126.8
C14 N13 H13 126.8
N15 C14 N13 127.3(6)
N15 C14 C19 127.0(6)
N13 C14 C19 105.7(5)
C14 N15 C16 113.8(5)
N15 C16 C17 124.4(6)
N15 C16 H16 117.8
C17 C16 H16 117.8
C16 C17 C18 121.1(6)
C16 C17 H17 119.4
C18 C17 H17 119.4
C17 C18 C19 116.3(6)
C17 C18 H18 121.9
C19 C18 H18 121.9
N11 C19 C18 133.2(6)
N11 C19 C14 109.4(5)
C18 C19 C14 117.4(6)
C22 N21 C29 104.1(5)
N21 C22 N23 114.7(6)
N21 C22 H22 122.7
N23 C22 H22 122.7
C22 N23 C24 106.0(5)
C22 N23 H23 127.0
C24 N23 H23 127.0
N25 C24 N23 127.7(6)
N25 C24 C29 126.5(6)
N23 C24 C29 105.7(5)
C24 N25 C26 114.1(5)
N25 C26 C27 124.0(6)
N25 C26 H26 118.0
C27 C26 H26 118.0
C26 C27 C28 120.5(6)
C26 C27 H27 119.7
C28 C27 H27 119.7
C29 C28 C27 116.1(6)
C29 C28 H28 121.9
C27 C28 H28 121.9
C28 C29 N21 131.8(6)
C28 C29 C24 118.6(6)
N21 C29 C24 109.6(5)
C36 C31 C32 117.0(6)
C36 C31 I1 122.2(5)
C32 C31 I1 120.8(4)
F32 C32 C33 118.7(5)
F32 C32 C31 120.5(5)
C33 C32 C31 120.8(6)
F33 C33 C34 120.1(5)
F33 C33 C32 118.2(5)
C34 C33 C32 121.6(6)
C33 C34 C35 117.8(5)
C33 C34 I2 121.4(4)
C35 C34 I2 120.7(5)
F35 C35 C36 118.1(5)
F35 C35 C34 121.0(5)
C36 C35 C34 120.8(6)
F36 C36 C35 118.5(5)
F36 C36 C31 119.5(6)
C35 C36 C31 121.9(6)
C46 C41 C42 117.2(6)
C46 C41 I3 121.6(5)
C42 C41 I3 120.9(4)
F42 C42 C41 120.0(6)
F42 C42 C43 118.1(6)
C41 C42 C43 121.9(5)
F43 C43 C42 118.8(6)
F43 C43 C44 121.0(6)
C42 C43 C44 120.2(6)
C45 C44 C43 118.2(6)
C45 C44 I4 121.6(4)
C43 C44 I4 120.2(5)
F45 C45 C44 120.2(6)
F45 C45 C46 118.5(5)
C44 C45 C46 121.3(5)
F46 C46 C41 120.7(6)
F46 C46 C45 118.1(5)
C41 C46 C45 121.1(6)

loop_
_geom_bond_atom_site_label_1
_geom_bond_atom_site_label_2
_geom_bond_distance
N11 C12 1.320(8)
N11 C19 1.376(8)
C12 N13 1.360(8)
C12 H12 0.9500
N13 C14 1.367(8)
N13 H13 0.8800
C14 N15 1.329(8)
C14 C19 1.415(8)
N15 C16 1.346(8)
C16 C17 1.384(10)
C16 H16 0.9500
C17 C18 1.390(10)
C17 H17 0.9500
C18 C19 1.399(9)
C18 H18 0.9500
N21 C22 1.308(8)
N21 C29 1.389(8)
C22 N23 1.356(8)
C22 H22 0.9500
N23 C24 1.372(8)
N23 H23 0.8800
C24 N25 1.323(8)
C24 C29 1.407(8)
N25 C26 1.351(8)
C26 C27 1.391(9)
C26 H26 0.9500
C27 C28 1.400(9)
C27 H27 0.9500
C28 C29 1.380(8)
C28 H28 0.9500
C31 C36 1.377(9)
C31 C32 1.386(8)
C31 I1 2.094(6)
C32 F32 1.340(7)
C32 C33 1.381(8)
C33 F33 1.341(7)
C33 C34 1.369(9)
C34 C35 1.376(8)
C34 I2 2.084(6)
C35 F35 1.343(7)
C35 C36 1.377(8)
C36 F36 1.340(7)
C41 C46 1.380(9)
C41 C42 1.383(9)
C41 I3 2.091(6)
C42 F42 1.338(7)
C42 C43 1.383(9)
C43 F43 1.326(7)
C43 C44 1.383(9)
C44 C45 1.372(9)
C44 I4 2.079(6)
C45 F45 1.352(7)
C45 C46 1.385(9)
C46 F46 1.340(7)

loop_
_geom_torsion_atom_site_label_1
_geom_torsion_atom_site_label_2
_geom_torsion_atom_site_label_3
_geom_torsion_atom_site_label_4
_geom_torsion
C19 N11 C12 N13 -0.7(9)
N11 C12 N13 C14 -0.8(9)
C12 N13 C14 N15 -178.2(7)
C12 N13 C14 C19 1.9(8)
N13 C14 N15 C16 -179.8(7)
C19 C14 N15 C16 0.0(11)
C14 N15 C16 C17 1.2(11)
N15 C16 C17 C18 -1.7(13)
C16 C17 C18 C19 0.9(12)
C12 N11 C19 C18 180.0(9)
C12 N11 C19 C14 2.0(8)
C17 C18 C19 N11 -177.7(8)
C17 C18 C19 C14 0.2(11)
N15 C14 C19 N11 177.7(7)
N13 C14 C19 N11 -2.5(8)
N15 C14 C19 C18 -0.7(11)
N13 C14 C19 C18 179.2(7)
C29 N21 C22 N23 -1.0(9)
N21 C22 N23 C24 1.0(9)
C22 N23 C24 N25 -177.3(7)
C22 N23 C24 C29 -0.5(8)
N23 C24 N25 C26 179.9(7)
C29 C24 N25 C26 3.7(11)
C24 N25 C26 C27 -3.8(11)
N25 C26 C27 C28 1.8(12)
C26 C27 C28 C29 0.7(11)
C27 C28 C29 N21 -178.7(7)
C27 C28 C29 C24 -1.0(11)
C22 N21 C29 C28 178.5(8)
C22 N21 C29 C24 0.6(8)
N25 C24 C29 C28 -1.4(12)
N23 C24 C29 C28 -178.3(7)
N25 C24 C29 N21 176.8(7)
N23 C24 C29 N21 -0.1(8)
C36 C31 C32 F32 -179.7(6)
I1 C31 C32 F32 -0.8(9)
C36 C31 C32 C33 3.3(11)
I1 C31 C32 C33 -177.8(5)
F32 C32 C33 F33 1.1(10)
C31 C32 C33 F33 178.2(6)
F32 C32 C33 C34 178.1(6)
C31 C32 C33 C34 -4.8(11)
F33 C33 C34 C35 -179.9(6)
C32 C33 C34 C35 3.1(11)
F33 C33 C34 I2 2.9(10)
C32 C33 C34 I2 -174.0(5)
C33 C34 C35 F35 -179.1(7)
I2 C34 C35 F35 -1.9(10)
C33 C34 C35 C36 -0.2(11)
I2 C34 C35 C36 177.0(6)
F35 C35 C36 F36 -0.4(10)
C34 C35 C36 F36 -179.3(7)
F35 C35 C36 C31 177.8(7)
C34 C35 C36 C31 -1.1(12)
C32 C31 C36 F36 177.7(6)
I1 C31 C36 F36 -1.2(10)
C32 C31 C36 C35 -0.4(11)
I1 C31 C36 C35 -179.3(6)
C46 C41 C42 F42 177.3(7)
I3 C41 C42 F42 -8.6(10)
C46 C41 C42 C43 -1.6(11)
I3 C41 C42 C43 172.5(6)
F42 C42 C43 F43 2.0(10)
C41 C42 C43 F43 -179.1(7)
F42 C42 C43 C44 -179.1(7)
C41 C42 C43 C44 -0.2(11)
F43 C43 C44 C45 179.8(6)
C42 C43 C44 C45 0.9(11)
F43 C43 C44 I4 0.0(10)
C42 C43 C44 I4 -178.9(6)
C43 C44 C45 F45 -178.5(6)
I4 C44 C45 F45 1.2(10)
C43 C44 C45 C46 0.3(11)
I4 C44 C45 C46 180.0(5)
C42 C41 C46 F46 179.4(7)
I3 C41 C46 F46 5.4(10)
C42 C41 C46 C45 2.7(11)
I3 C41 C46 C45 -171.3(5)
F45 C45 C46 F46 -0.1(10)
C44 C45 C46 F46 -178.9(7)
F45 C45 C46 C41 176.7(6)
C44 C45 C46 C41 -2.1(11)
